data_2213920
loop_
_publ_author_name
'Lai, Qing-Lin'
'Zhao, Qing-Jie'
'Liu, Zheng'
'Shen, Jing-Shan'

_publ_section_title
;
 3,5-Dimethoxyacetanilide
;
_journal_coeditor_code OM2120
_journal_issue 6
_journal_name_full 'Acta Crystallographica Section E'
_journal_page_first o2782
_journal_page_last o2782
_journal_paper_doi 10.1107/S1600536807020600
_journal_volume 63
_journal_year 2007
_chemical_formula_iupac 'C10 H13 N O3'
_chemical_formula_moiety 'C10 H13 N O3'
_chemical_formula_sum 'C10 H13 N O3'
_chemical_formula_weight 195.21
_chemical_name_systematic
;
3,5-Dimethoxyacetanilide
;
_space_group_IT_number 61
_symmetry_cell_setting orthorhombic
_symmetry_space_group_name_Hall '-P 2ac 2ab'
_symmetry_space_group_name_H-M 'P b c a'
_atom_sites_solution_hydrogens geom
_atom_sites_solution_primary direct
_atom_sites_solution_secondary difmap
_audit_creation_method SHELXL-97
_cell_angle_alpha 90.00
_cell_angle_beta 90.00
_cell_angle_gamma 90.00
_cell_formula_units_Z 16
_cell_length_a 7.1956(6)
_cell_length_b 16.8320(14)
_cell_length_c 33.054(3)
_cell_measurement_reflns_used 4958
_cell_measurement_temperature 293(2)
_cell_measurement_theta_max 24.65
_cell_measurement_theta_min 2.46
_cell_volume 4003.4(6)
_computing_cell_refinement 'SAINT (Bruker, 2000)'
_computing_data_collection 'APEX2 (Bruker, 2000)'
_computing_data_reduction SAINT
_computing_molecular_graphics 'SHELXTL (Sheldrick, 2000)'
_computing_publication_material SHELXTL
_computing_structure_refinement 'SHELXL97 (Sheldrick, 1997)'
_computing_structure_solution 'SHELXS97 (Sheldrick, 1997)'
_diffrn_ambient_temperature 298(2)
_diffrn_measured_fraction_theta_full 0.999
_diffrn_measured_fraction_theta_max 0.999
_diffrn_measurement_device_type 'Bruker SMART APEXII'
_diffrn_measurement_method '\f and \w'
_diffrn_radiation_monochromator graphite
_diffrn_radiation_source 'fine-focus sealed tube'
_diffrn_radiation_type MoK\a
_diffrn_radiation_wavelength 0.71073
_diffrn_reflns_av_R_equivalents 0.0328
_diffrn_reflns_av_sigmaI/netI 0.0225
_diffrn_reflns_limit_h_max 8
_diffrn_reflns_limit_h_min -8
_diffrn_reflns_limit_k_max 20
_diffrn_reflns_limit_k_min -19
_diffrn_reflns_limit_l_max 39
_diffrn_reflns_limit_l_min -30
_diffrn_reflns_number 19389
_diffrn_reflns_theta_full 25.05
_diffrn_reflns_theta_max 25.05
_diffrn_reflns_theta_min 2.46
_diffrn_standards_decay_% 0
_diffrn_standards_interval_count 0
_diffrn_standards_interval_time 0
_diffrn_standards_number 0
_exptl_absorpt_coefficient_mu 0.096
_exptl_absorpt_correction_T_max 0.981
_exptl_absorpt_correction_T_min 0.972
_exptl_absorpt_correction_type multi-scan
_exptl_absorpt_process_details '(SADABS; Sheldrick, 1996)'
_exptl_crystal_colour colourless
_exptl_crystal_density_diffrn 1.296
_exptl_crystal_density_method 'not measured'
_exptl_crystal_description block
_exptl_crystal_F_000 1664
_exptl_crystal_size_max 0.30
_exptl_crystal_size_mid 0.20
_exptl_crystal_size_min 0.20
_refine_diff_density_max 0.246
_refine_diff_density_min -0.137
_refine_ls_extinction_coef 0.0015(4)
_refine_ls_extinction_expression Fc^*^=kFc[1+0.001xFc^2^\l^3^/sin(2\q)]^-1/4^
_refine_ls_extinction_method SHELXL97
_refine_ls_goodness_of_fit_ref 1.031
_refine_ls_hydrogen_treatment constr
_refine_ls_matrix_type full
_refine_ls_number_parameters 260
_refine_ls_number_reflns 3548
_refine_ls_number_restraints 0
_refine_ls_restrained_S_all 1.031
_refine_ls_R_factor_all 0.0573
_refine_ls_R_factor_gt 0.0421
_refine_ls_shift/su_max 0.001
_refine_ls_shift/su_mean 0.000
_refine_ls_structure_factor_coef Fsqd
_refine_ls_weighting_details 'calc w=1/[\s^2^(Fo^2^)+(0.047P)^2^+1.2714P] where P=(Fo^2^+2Fc^2^)/3'
_refine_ls_weighting_scheme calc
_refine_ls_wR_factor_gt 0.1001
_refine_ls_wR_factor_ref 0.1082
_reflns_number_gt 2808
_reflns_number_total 3548
_reflns_threshold_expression I>2\s(I)
_cod_data_source_file om2120.cif
_cod_data_source_block I
_cod_depositor_comments
;
The following automatic conversions were performed:
'_symmetry_cell_setting' value 'Orthorhombic' changed to 'orthorhombic'
according to '/home/saulius/struct/CIF-dictionaries/cif_core.dic'
dictionary named 'cif_core.dic' version 2.4.1 from 2010-06-29.

Automatic conversion script
Id: cif_fix_enum 1527 2010-12-29 10:47:43Z saulius 

The following automatic conversions were performed:

'_symmetry_cell_setting' value 'Orthorhombic' changed to
'orthorhombic' according to
/home/saulius/struct/CIF-dictionaries/cif_core.dic dictionary named
'cif_core.dic' version 2.4.1 from 2010-06-29.

Automatic conversion script
Id: cif_fix_values 1715 2011-07-08 13:25:40Z adriana 
;
_cod_database_code 2213920
_cod_database_fobs_code 2213920

loop_
_symmetry_equiv_pos_as_xyz
'x, y, z'
'-x+1/2, -y, z+1/2'
'x+1/2, -y+1/2, -z'
'-x, y+1/2, -z+1/2'
'-x, -y, -z'
'x-1/2, y, -z-1/2'
'-x-1/2, y-1/2, z'
'x, -y-1/2, z-1/2'

loop_
_atom_site_type_symbol
_atom_site_label
_atom_site_fract_x
_atom_site_fract_y
_atom_site_fract_z
_atom_site_U_iso_or_equiv
_atom_site_adp_type
_atom_site_calc_flag
_atom_site_refinement_flags
_atom_site_occupancy
C C1 0.9040(2) 0.66216(10) 0.91166(5) 0.0360(4) Uani d . 1
C C2 0.7495(2) 0.70799(10) 0.92004(5) 0.0416(4) Uani d . 1
H H2 0.7399 0.7590 0.9095 0.050 Uiso calc R 1
C C3 0.6087(2) 0.67783(11) 0.94428(5) 0.0430(4) Uani d . 1
C C4 0.6212(3) 0.60184(11) 0.96012(5) 0.0464(5) Uani d . 1
H H4 0.5277 0.5817 0.9766 0.056 Uiso calc R 1
C C5 0.7761(3) 0.55664(10) 0.95083(5) 0.0428(4) Uani d . 1
C C6 0.9191(2) 0.58522(10) 0.92700(5) 0.0404(4) Uani d . 1
H H6 1.0226 0.5540 0.9214 0.048 Uiso calc R 1
C C7 1.2042(2) 0.66862(10) 0.87336(5) 0.0410(4) Uani d . 1
C C8 1.3073(3) 0.72307(12) 0.84542(7) 0.0596(6) Uani d . 1
H H8A 1.4291 0.7331 0.8561 0.089 Uiso calc R 1
H H8B 1.2409 0.7723 0.8430 0.089 Uiso calc R 1
H H8C 1.3181 0.6987 0.8193 0.089 Uiso calc R 1
C C9 0.3195(3) 0.70352(14) 0.97704(7) 0.0659(6) Uani d . 1
H H9A 0.2630 0.6562 0.9665 0.099 Uiso calc R 1
H H9B 0.2275 0.7446 0.9792 0.099 Uiso calc R 1
H H9C 0.3705 0.6926 1.0033 0.099 Uiso calc R 1
C C10 0.9237(3) 0.42958(11) 0.95603(7) 0.0647(6) Uani d . 1
H H10A 0.9281 0.4240 0.9271 0.097 Uiso calc R 1
H H10B 0.9047 0.3784 0.9682 0.097 Uiso calc R 1
H H10C 1.0388 0.4516 0.9655 0.097 Uiso calc R 1
C C11 0.7292(2) 0.50583(10) 0.83936(5) 0.0371(4) Uani d . 1
C C12 0.8709(2) 0.45172(10) 0.83355(5) 0.0412(4) Uani d . 1
H H12 0.8650 0.4016 0.8454 0.049 Uiso calc R 1
C C13 1.0227(2) 0.47288(10) 0.80982(5) 0.0420(4) Uani d . 1
C C14 1.0337(3) 0.54668(11) 0.79191(5) 0.0460(4) Uani d . 1
H H14 1.1359 0.5604 0.7761 0.055 Uiso calc R 1
C C15 0.8897(3) 0.60002(10) 0.79786(5) 0.0454(5) Uani d . 1
C C16 0.7373(3) 0.58076(10) 0.82121(5) 0.0426(4) Uani d . 1
H H16 0.6414 0.6171 0.8248 0.051 Uiso calc R 1
C C17 0.5121(2) 0.41904(10) 0.87722(5) 0.0424(4) Uani d . 1
C C18 0.3505(3) 0.42184(12) 0.90562(7) 0.0607(6) Uani d . 1
H H18A 0.2966 0.3698 0.9078 0.091 Uiso calc R 1
H H18B 0.2591 0.4583 0.8955 0.091 Uiso calc R 1
H H18C 0.3919 0.4392 0.9318 0.091 Uiso calc R 1
C C19 1.3080(3) 0.43027(14) 0.78001(6) 0.0651(6) Uani d . 1
H H19A 1.2630 0.4393 0.7530 0.098 Uiso calc R 1
H H19B 1.3903 0.3854 0.7800 0.098 Uiso calc R 1
H H19C 1.3736 0.4765 0.7893 0.098 Uiso calc R 1
C C20 0.7776(3) 0.73162(12) 0.78511(7) 0.0663(6) Uani d . 1
H H20A 0.6589 0.7135 0.7756 0.099 Uiso calc R 1
H H20B 0.8127 0.7787 0.7706 0.099 Uiso calc R 1
H H20C 0.7697 0.7434 0.8135 0.099 Uiso calc R 1
N N1 1.03993(19) 0.69747(8) 0.88680(4) 0.0405(4) Uani d . 1
H H1 1.0144 0.7449 0.8789 0.049 Uiso calc R 1
N N2 0.5737(2) 0.49023(8) 0.86409(4) 0.0418(4) Uani d . 1
H H2A 0.5105 0.5310 0.8717 0.050 Uiso calc R 1
O O1 0.46382(18) 0.72883(8) 0.95061(4) 0.0596(4) Uani d . 1
O O2 0.77427(19) 0.48116(8) 0.96687(4) 0.0603(4) Uani d . 1
O O3 1.26690(17) 0.60353(7) 0.88250(4) 0.0516(4) Uani d . 1
O O4 1.15542(19) 0.41493(8) 0.80618(4) 0.0606(4) Uani d . 1
O O5 0.9123(2) 0.67166(8) 0.77872(5) 0.0684(4) Uani d . 1
O O6 0.58211(19) 0.35588(7) 0.86658(4) 0.0593(4) Uani d . 1

loop_
_atom_site_aniso_label
_atom_site_aniso_U_11
_atom_site_aniso_U_22
_atom_site_aniso_U_33
_atom_site_aniso_U_12
_atom_site_aniso_U_13
_atom_site_aniso_U_23
C1 0.0339(9) 0.0350(9) 0.0390(9) -0.0056(7) -0.0013(7) 0.0005(7)
C2 0.0427(10) 0.0338(9) 0.0483(10) -0.0018(8) 0.0016(8) 0.0004(8)
C3 0.0389(10) 0.0420(10) 0.0481(10) -0.0026(8) 0.0049(8) -0.0096(8)
C4 0.0449(11) 0.0473(11) 0.0472(11) -0.0106(9) 0.0100(9) -0.0012(9)
C5 0.0464(10) 0.0379(10) 0.0442(10) -0.0077(8) 0.0019(9) 0.0046(8)
C6 0.0393(9) 0.0346(9) 0.0472(10) -0.0029(8) 0.0015(8) 0.0032(8)
C7 0.0388(9) 0.0355(10) 0.0488(10) -0.0020(8) 0.0023(8) 0.0045(8)
C8 0.0496(12) 0.0519(12) 0.0772(14) 0.0034(10) 0.0167(11) 0.0182(10)
C9 0.0507(12) 0.0783(16) 0.0687(14) -0.0001(11) 0.0212(11) -0.0086(12)
C10 0.0717(14) 0.0412(11) 0.0811(15) 0.0054(10) 0.0221(12) 0.0182(10)
C11 0.0434(10) 0.0345(9) 0.0334(9) -0.0049(8) 0.0004(8) -0.0004(7)
C12 0.0476(10) 0.0356(9) 0.0402(10) -0.0011(8) 0.0036(8) 0.0060(8)
C13 0.0433(10) 0.0430(10) 0.0395(10) 0.0013(8) 0.0008(8) 0.0013(8)
C14 0.0432(10) 0.0491(11) 0.0458(10) -0.0093(9) 0.0047(8) 0.0052(9)
C15 0.0540(11) 0.0349(10) 0.0473(10) -0.0089(9) -0.0012(9) 0.0072(8)
C16 0.0475(10) 0.0328(9) 0.0474(10) -0.0007(8) 0.0019(9) 0.0020(8)
C17 0.0418(10) 0.0371(10) 0.0484(11) -0.0006(8) 0.0018(9) 0.0091(8)
C18 0.0609(13) 0.0515(12) 0.0698(14) 0.0009(10) 0.0218(11) 0.0146(10)
C19 0.0476(12) 0.0824(16) 0.0652(14) 0.0079(11) 0.0153(11) 0.0046(12)
C20 0.0742(15) 0.0407(11) 0.0838(16) -0.0050(11) -0.0032(13) 0.0169(11)
N1 0.0377(8) 0.0306(7) 0.0533(9) 0.0007(6) 0.0051(7) 0.0097(6)
N2 0.0471(9) 0.0312(8) 0.0473(9) 0.0012(7) 0.0114(7) 0.0023(6)
O1 0.0494(8) 0.0505(8) 0.0788(10) 0.0038(6) 0.0238(7) -0.0031(7)
O2 0.0619(9) 0.0446(8) 0.0742(9) -0.0014(7) 0.0207(8) 0.0197(7)
O3 0.0492(8) 0.0363(7) 0.0694(9) 0.0076(6) 0.0107(7) 0.0104(6)
O4 0.0530(8) 0.0597(9) 0.0691(9) 0.0127(7) 0.0207(7) 0.0153(7)
O5 0.0704(10) 0.0442(8) 0.0907(11) -0.0032(7) 0.0199(8) 0.0249(7)
O6 0.0538(8) 0.0321(7) 0.0920(11) 0.0036(6) 0.0194(8) 0.0095(7)

loop_
_atom_type_symbol
_atom_type_description
_atom_type_scat_dispersion_real
_atom_type_scat_dispersion_imag
_atom_type_scat_source
C C 0.0033 0.0016 'International Tables Vol C Tables 4.2.6.8 and 6.1.1.4'
H H 0.0000 0.0000 'International Tables Vol C Tables 4.2.6.8 and 6.1.1.4'
N N 0.0061 0.0033 'International Tables Vol C Tables 4.2.6.8 and 6.1.1.4'
O O 0.0106 0.0060 'International Tables Vol C Tables 4.2.6.8 and 6.1.1.4'

loop_
_geom_angle_atom_site_label_1
_geom_angle_atom_site_label_2
_geom_angle_atom_site_label_3
_geom_angle
C2 C1 C6 120.54(16)
C2 C1 N1 116.11(14)
C6 C1 N1 123.34(15)
C1 C2 C3 119.96(16)
C1 C2 H2 120.0
C3 C2 H2 120.0
O1 C3 C4 124.89(16)
O1 C3 C2 114.56(16)
C4 C3 C2 120.56(17)
C5 C4 C3 118.43(16)
C5 C4 H4 120.8
C3 C4 H4 120.8
O2 C5 C6 123.21(16)
O2 C5 C4 114.46(16)
C6 C5 C4 122.32(16)
C5 C6 C1 118.18(16)
C5 C6 H6 120.9
C1 C6 H6 120.9
O3 C7 N1 124.26(16)
O3 C7 C8 121.16(16)
N1 C7 C8 114.57(15)
C7 C8 H8A 109.5
C7 C8 H8B 109.5
H8A C8 H8B 109.5
C7 C8 H8C 109.5
H8A C8 H8C 109.5
H8B C8 H8C 109.5
O1 C9 H9A 109.5
O1 C9 H9B 109.5
H9A C9 H9B 109.5
O1 C9 H9C 109.5
H9A C9 H9C 109.5
H9B C9 H9C 109.5
O2 C10 H10A 109.5
O2 C10 H10B 109.5
H10A C10 H10B 109.5
O2 C10 H10C 109.5
H10A C10 H10C 109.5
H10B C10 H10C 109.5
C12 C11 C16 120.29(16)
C12 C11 N2 122.95(15)
C16 C11 N2 116.74(15)
C11 C12 C13 119.30(16)
C11 C12 H12 120.3
C13 C12 H12 120.3
O4 C13 C14 124.29(16)
O4 C13 C12 114.49(15)
C14 C13 C12 121.23(17)
C13 C14 C15 118.67(17)
C13 C14 H14 120.7
C15 C14 H14 120.7
O5 C15 C16 124.01(17)
O5 C15 C14 114.53(16)
C16 C15 C14 121.46(16)
C15 C16 C11 119.05(17)
C15 C16 H16 120.5
C11 C16 H16 120.5
O6 C17 N2 122.81(16)
O6 C17 C18 121.76(16)
N2 C17 C18 115.43(16)
C17 C18 H18A 109.5
C17 C18 H18B 109.5
H18A C18 H18B 109.5
C17 C18 H18C 109.5
H18A C18 H18C 109.5
H18B C18 H18C 109.5
O4 C19 H19A 109.5
O4 C19 H19B 109.5
H19A C19 H19B 109.5
O4 C19 H19C 109.5
H19A C19 H19C 109.5
H19B C19 H19C 109.5
O5 C20 H20A 109.5
O5 C20 H20B 109.5
H20A C20 H20B 109.5
O5 C20 H20C 109.5
H20A C20 H20C 109.5
H20B C20 H20C 109.5
C7 N1 C1 130.28(14)
C7 N1 H1 114.9
C1 N1 H1 114.9
C17 N2 C11 127.76(15)
C17 N2 H2A 116.1
C11 N2 H2A 116.1
C3 O1 C9 117.57(16)
C5 O2 C10 117.22(14)
C13 O4 C19 117.55(15)
C15 O5 C20 118.46(16)

loop_
_geom_bond_atom_site_label_1
_geom_bond_atom_site_label_2
_geom_bond_distance
C1 C2 1.381(2)
C1 C6 1.395(2)
C1 N1 1.409(2)
C2 C3 1.388(2)
C2 H2 0.9300
C3 O1 1.366(2)
C3 C4 1.385(3)
C4 C5 1.384(3)
C4 H4 0.9300
C5 O2 1.377(2)
C5 C6 1.382(2)
C6 H6 0.9300
C7 O3 1.223(2)
C7 N1 1.353(2)
C7 C8 1.498(2)
C8 H8A 0.9600
C8 H8B 0.9600
C8 H8C 0.9600
C9 O1 1.423(2)
C9 H9A 0.9600
C9 H9B 0.9600
C9 H9C 0.9600
C10 O2 1.428(2)
C10 H10A 0.9600
C10 H10B 0.9600
C10 H10C 0.9600
C11 C12 1.381(2)
C11 C16 1.398(2)
C11 N2 1.410(2)
C12 C13 1.391(2)
C12 H12 0.9300
C13 O4 1.371(2)
C13 C14 1.378(2)
C14 C15 1.385(3)
C14 H14 0.9300
C15 O5 1.371(2)
C15 C16 1.379(2)
C16 H16 0.9300
C17 O6 1.228(2)
C17 N2 1.349(2)
C17 C18 1.495(3)
C18 H18A 0.9600
C18 H18B 0.9600
C18 H18C 0.9600
C19 O4 1.421(2)
C19 H19A 0.9600
C19 H19B 0.9600
C19 H19C 0.9600
C20 O5 1.415(3)
C20 H20A 0.9600
C20 H20B 0.9600
C20 H20C 0.9600
N1 H1 0.8600
N2 H2A 0.8600

loop_
_geom_hbond_atom_site_label_D
_geom_hbond_atom_site_label_H
_geom_hbond_atom_site_label_A
_geom_hbond_site_symmetry_A
_geom_hbond_distance_DH
_geom_hbond_distance_HA
_geom_hbond_distance_DA
_geom_hbond_angle_DHA
N1 H1 O6 7_765 0.86 2.03 2.8857(18) 170.6
N2 H2A O3 1_455 0.86 2.17 2.9799(19) 157.7

loop_
_cod_related_entry_id
_cod_related_entry_database
_cod_related_entry_code
1 ChemSpider 611927
